data_7036878
loop_
_publ_author_name
'Wallace, David C.'
'McQueen, Tyrel M.'

_publ_section_title
;
 New honeycomb iridium(v) oxides: NaIrO3 and Sr3CaIr2O9.
;
_journal_issue 47
_journal_name_full 'Dalton transactions (Cambridge, England : 2003)'
_journal_page_first 20344
_journal_page_last 20351
_journal_paper_doi 10.1039/c5dt03188e
_journal_volume 44
_journal_year 2015
_chemical_formula_sum 'Ca Ir2 O9 Sr3'
_chemical_formula_weight 831.37
_space_group_IT_number 14
_symmetry_cell_setting monoclinic
_symmetry_space_group_name_Hall '-P 2ybc'
_symmetry_space_group_name_H-M 'P 1 21/c 1'
_cell_angle_alpha 90.0
_cell_angle_beta 125.1364(31)
_cell_angle_gamma 90.0
_cell_formula_units_Z 4
_cell_length_a 17.1475(9)
_cell_length_b 5.7126(4)
_cell_length_c 9.8841(6)
_cell_measurement_temperature 300
_cell_volume 791.79(9)
_computing_structure_refinement GSAS
_diffrn_ambient_temperature 300
_diffrn_measurement_device_type neutron
_diffrn_radiation_probe neutron
_diffrn_radiation_type neutron
_diffrn_radiation_wavelength 2.0775
_exptl_absorpt_correction_T_max 0.27792
_exptl_absorpt_correction_T_min 0.18502
_exptl_absorpt_process_details
;   GSAS Absorption/surface roughness correction: function number 0
 Debye-Scherrer absorption correction
Term (= MU.r/wave) =     0.50000    
Correction is not refined.
;
_pd_calc_method 'Rietveld Refinement'
_pd_meas_2theta_range_inc 0.05
_pd_meas_2theta_range_max 163.64
_pd_meas_2theta_range_min 1.94
_pd_meas_number_of_points 3235
_pd_phase_name 'from /Volumes/Main/SkyDrive/lab/SrCaIrOmanuscript/SR3CAIR2O9_small'
_pd_proc_2theta_range_inc 0.05
_pd_proc_2theta_range_max 163.6469
_pd_proc_2theta_range_min 1.9469
_pd_proc_info_datetime 2015-08-04T15:46:19
_pd_proc_ls_background_function
;   GSAS Background function number 1 with  8 terms.
 Shifted Chebyshev function of 1st kind
      1:    675.105     2:   -149.349     3:    215.389     4:   -24.9233    
      5:    74.5966     6:   -9.13956     7:   -4.78014     8:   -1.97717    
;
_pd_proc_ls_peak_cutoff 0.00500
_pd_proc_ls_profile_function
;
 CW Profile function number 3 with  19 terms
 Pseudovoigt profile coefficients as parameterized in
 P. Thompson, D.E. Cox & J.B. Hastings (1987). J. Appl. Cryst.,20,79-83.
 Asymmetry correction of L.W. Finger, D.E. Cox & A. P. Jephcoat (1994).
 J. Appl. Cryst.,27,892-900.
 Peak tails are ignored  where the intensity is below 0.0050 times the peak
   Aniso. broadening axis   0.0   0.0   1.0
;
_pd_proc_ls_prof_R_factor 0.0412
_pd_proc_ls_prof_wR_expected 0.0319
_pd_proc_ls_prof_wR_factor 0.0558
_pd_proc_number_of_points 3235
_refine_ls_goodness_of_fit_all 1.77
_refine_ls_matrix_type full
_refine_ls_number_parameters 51
_refine_ls_number_restraints 0
_refine_ls_R_Fsqd_factor 0.07991
_refine_ls_shift/su_max 0.10
_refine_ls_shift/su_mean 0.01
_reflns_d_resolution_high 1.092
_reflns_d_resolution_low 14.023
_reflns_limit_h_max 15
_reflns_limit_h_min 0
_reflns_limit_k_max 5
_reflns_limit_k_min 0
_reflns_limit_l_max 7
_reflns_limit_l_min -9
_reflns_number_total 640
_cod_data_source_file c5dt03188e3.cif
_cod_data_source_block SR3CAIR2O9_FINAL_publ
_cod_depositor_comments
;
The following automatic conversions were performed:

'_geom_angle_publ_flag' value 'N' changed to 'n' according to
/usr/data/users/saulius/crontab/automatic-downloads/rss-feeds/RSC/lib/dictionaries/cif_core.dic
dictionary named 'cif_core.dic' version 2.4.2 from 2011-04-26 (911
times).

'_geom_bond_publ_flag' value 'N' changed to 'n' according to
/usr/data/users/saulius/crontab/automatic-downloads/rss-feeds/RSC/lib/dictionaries/cif_core.dic
dictionary named 'cif_core.dic' version 2.4.2 from 2011-04-26 (186
times).

Automatic conversion script
Id: cif_fix_values 3271 2015-04-21 07:52:19Z andrius 

 Adding full bibliography for 7036878.cif.
;
_cod_original_cell_volume 791.786(11)
_cod_original_sg_symbol_H-M 'P 21/c'
_cod_database_code 7036878

loop_
_symmetry_equiv_pos_site_id
_symmetry_equiv_pos_as_xyz
1 +x,+y,+z
2 -x,+y+1/2,-z+1/2
-1 -x,-y,-z
-2 +x,-y+1/2,+z+1/2

loop_
_atom_site_type_symbol
_atom_site_label
_atom_site_fract_x
_atom_site_fract_y
_atom_site_fract_z
_atom_site_occupancy
_atom_site_thermal_displace_type
_atom_site_U_iso_or_equiv
_atom_site_symmetry_multiplicity
Sr Sr1 0.2543(17) 0.5358(25) 0.7509(24) 1.0 Uiso 0.0182(7) 4
Sr Sr2 0.4174(12) 0.0274(32) 0.0796(26) 1.0 Uiso 0.0182(7) 4
Sr Sr3 0.9218(13) 0.5241(32) 0.0880(27) 1.0 Uiso 0.0182(7) 4
Ca Ca1 0.0 0.5 0.5 1.0 Uiso 0.0122(34) 2
Ca Ca2 0.5 0.0 0.5 1.0 Uiso 0.0122(34) 2
Ir Ir1 0.1668(9) 0.9957(28) 0.8359(23) 1.0 Uiso 0.0126(8) 4
Ir Ir2 0.3265(9) 0.4987(25) 0.1591(23) 1.0 Uiso 0.0126(8) 4
O O1 0.4346(13) 1.0265(33) 0.6231(29) 1.0 Uiso 0.0164(6) 4
O O2 0.8822(12) 0.994(4) 0.0401(26) 1.0 Uiso 0.0164(6) 4
O O3 0.0911(14) 0.735(4) 0.7139(26) 1.0 Uiso 0.0164(6) 4
O O4 0.0683(14) 0.288(4) 0.1777(24) 1.0 Uiso 0.0164(6) 4
O O5 0.4117(15) 0.814(4) 0.8482(30) 1.0 Uiso 0.0164(6) 4
O O6 0.7496(16) 0.792(5) 0.5346(25) 1.0 Uiso 0.0164(6) 4
O O7 0.7231(15) 0.212(4) 0.9883(30) 1.0 Uiso 0.0164(6) 4
O O8 0.3833(13) 0.219(4) 0.3050(29) 1.0 Uiso 0.0164(6) 4
O O9 0.2318(18) 0.501(4) 0.2047(31) 1.0 Uiso 0.0164(6) 4

loop_
_atom_type_symbol
_atom_type_number_in_cell
_atom_type_scat_length_neutron
_atom_type_scat_source
Sr 12.0 0.7020 International_Tables_Vol_C
Ca 4.0 0.4700 International_Tables_Vol_C
Ir 8.0 1.0600 International_Tables_Vol_C
O 36.0 0.5803 International_Tables_Vol_C

loop_
_geom_angle_atom_site_label_1
_geom_angle_atom_site_label_2
_geom_angle_atom_site_label_3
_geom_angle
_geom_angle_site_symmetry_1
_geom_angle_site_symmetry_3
_geom_angle_publ_flag
Sr2 Sr1 Sr2 90.8(4) 1_556 1_566 n
Sr2 Sr1 Sr2 86.9(5) 1_556 -2_566 n
Sr2 Sr1 Sr3 89.3(5) 1_556 2_645 n
Sr2 Sr1 Sr3 177.0(5) 1_556 2_655 n
Sr2 Sr1 Sr3 87.3(5) 1_556 -1_666 n
Sr2 Sr1 Ca1 121.4(5) 1_556 1_555 n
Sr2 Sr1 Ca2 52.29(30) 1_556 2_656 n
Sr2 Sr1 Ir1 124.2(7) 1_556 1_555 n
Sr2 Sr1 Ir1 122.8(7) 1_556 -2_575 n
Sr2 Sr1 Ir2 53.5(5) 1_556 1_556 n
Sr2 Sr1 Ir2 127.5(6) 1_556 -2_576 n
Sr2 Sr1 O2 128.5(7) 1_556 2_645 n
Sr2 Sr1 O3 124.4(8) 1_556 1_555 n
Sr2 Sr1 O5 92.7(7) 1_556 1_555 n
Sr2 Sr1 O6 44.1(7) 1_556 2_646 n
Sr2 Sr1 O7 124.7(9) 1_556 2_656 n
Sr2 Sr1 O7 88.0(7) 1_556 -1_667 n
Sr2 Sr1 O8 43.4(8) 1_556 -2_566 n
Sr2 Sr1 O9 144.4(8) 1_556 -2_576 n
Sr2 Sr1 Sr2 94.3(6) 1_566 -2_566 n
Sr2 Sr1 Sr3 178.3(8) 1_566 2_645 n
Sr2 Sr1 Sr3 91.6(4) 1_566 2_655 n
Sr2 Sr1 Sr3 94.0(5) 1_566 -1_666 n
Sr2 Sr1 Ca1 127.7(6) 1_566 1_555 n
Sr2 Sr1 Ca2 57.5(4) 1_566 2_656 n
Sr2 Sr1 Ir1 56.6(4) 1_566 1_555 n
Sr2 Sr1 Ir1 128.7(6) 1_566 -2_575 n
Sr2 Sr1 Ir2 58.8(5) 1_566 1_556 n
Sr2 Sr1 Ir2 56.8(5) 1_566 -2_576 n
Sr2 Sr1 O2 140.5(7) 1_566 2_645 n
Sr2 Sr1 O3 90.0(7) 1_566 1_555 n
Sr2 Sr1 O5 39.4(6) 1_566 1_555 n
Sr2 Sr1 O6 92.8(9) 1_566 2_646 n
Sr2 Sr1 O7 93.6(7) 1_566 2_656 n
Sr2 Sr1 O7 38.6(6) 1_566 -1_667 n
Sr2 Sr1 O8 96.9(8) 1_566 -2_566 n
Sr2 Sr1 O9 53.5(7) 1_566 -2_576 n
Sr2 Sr1 Sr3 87.5(5) -2_566 2_645 n
Sr2 Sr1 Sr3 94.6(4) -2_566 2_655 n
Sr2 Sr1 Sr3 169.97(26) -2_566 -1_666 n
Sr2 Sr1 Ca1 124.6(5) -2_566 1_555 n
Sr2 Sr1 Ca2 55.8(4) -2_566 2_656 n
Sr2 Sr1 Ir1 133.7(5) -2_566 1_555 n
Sr2 Sr1 Ir1 55.3(4) -2_566 -2_575 n
Sr2 Sr1 Ir2 127.7(6) -2_566 1_556 n
Sr2 Sr1 Ir2 59.5(4) -2_566 -2_576 n
Sr2 Sr1 O2 85.6(7) -2_566 2_645 n
Sr2 Sr1 O3 148.3(6) -2_566 1_555 n
Sr2 Sr1 O5 55.1(6) -2_566 1_555 n
Sr2 Sr1 O6 130.6(8) -2_566 2_646 n
Sr2 Sr1 O7 37.8(6) -2_566 2_656 n
Sr2 Sr1 O7 132.5(7) -2_566 -1_667 n
Sr2 Sr1 O8 43.7(8) -2_566 -2_566 n
Sr2 Sr1 O9 94.8(7) -2_566 -2_576 n
Sr3 Sr1 Sr3 88.16(34) 2_645 2_655 n
Sr3 Sr1 Sr3 84.3(4) 2_645 -1_666 n
Sr3 Sr1 Ca1 50.90(27) 2_645 1_555 n
Sr3 Sr1 Ca2 123.8(6) 2_645 2_656 n
Sr3 Sr1 Ir1 122.0(7) 2_645 1_555 n
Sr3 Sr1 Ir1 52.5(4) 2_645 -2_575 n
Sr3 Sr1 Ir2 120.1(6) 2_645 1_556 n
Sr3 Sr1 Ir2 124.3(6) 2_645 -2_576 n
Sr3 Sr1 O2 39.5(5) 2_645 2_645 n
Sr3 Sr1 O3 88.4(7) 2_645 1_555 n
Sr3 Sr1 O5 142.3(9) 2_645 1_555 n
Sr3 Sr1 O6 86.1(9) 2_645 2_646 n
Sr3 Sr1 O7 87.8(7) 2_645 2_656 n
Sr3 Sr1 O7 139.7(8) 2_645 -1_667 n
Sr3 Sr1 O8 84.4(7) 2_645 -2_566 n
Sr3 Sr1 O9 126.3(9) 2_645 -2_576 n
Sr3 Sr1 Sr3 90.8(5) 2_655 -1_666 n
Sr3 Sr1 Ca1 55.6(4) 2_655 1_555 n
Sr3 Sr1 Ca2 130.7(5) 2_655 2_656 n
Sr3 Sr1 Ir1 56.1(6) 2_655 1_555 n
Sr3 Sr1 Ir1 56.6(5) 2_655 -2_575 n
Sr3 Sr1 Ir2 126.7(7) 2_655 1_556 n
Sr3 Sr1 Ir2 55.5(4) 2_655 -2_576 n
Sr3 Sr1 O2 49.2(5) 2_655 2_645 n
Sr3 Sr1 O3 53.8(6) 2_655 1_555 n
Sr3 Sr1 O5 90.3(8) 2_655 1_555 n
Sr3 Sr1 O6 133.9(10) 2_655 2_646 n
Sr3 Sr1 O7 56.9(7) 2_655 2_656 n
Sr3 Sr1 O7 92.8(8) 2_655 -1_667 n
Sr3 Sr1 O8 137.9(10) 2_655 -2_566 n
Sr3 Sr1 O9 38.2(7) 2_655 -2_576 n
Sr3 Sr1 Ca1 52.9(4) -1_666 1_555 n
Sr3 Sr1 Ca2 125.4(5) -1_666 2_656 n
Sr3 Sr1 Ir1 56.1(4) -1_666 1_555 n
Sr3 Sr1 Ir1 122.3(5) -1_666 -2_575 n
Sr3 Sr1 Ir2 53.4(4) -1_666 1_556 n
Sr3 Sr1 Ir2 130.3(5) -1_666 -2_576 n
Sr3 Sr1 O2 91.6(7) -1_666 2_645 n
Sr3 Sr1 O3 37.3(5) -1_666 1_555 n
Sr3 Sr1 O5 133.4(7) -1_666 1_555 n
Sr3 Sr1 O6 43.1(7) -1_666 2_646 n
Sr3 Sr1 O7 147.0(8) -1_666 2_656 n
Sr3 Sr1 O7 55.4(6) -1_666 -1_667 n
Sr3 Sr1 O8 129.4(9) -1_666 -2_566 n
Sr3 Sr1 O9 94.7(8) -1_666 -2_576 n
Ca1 Sr1 Ca2 173.2(5) 1_555 2_656 n
Ca1 Sr1 Ir1 71.1(5) 1_555 1_555 n
Ca1 Sr1 Ir1 69.6(4) 1_555 -2_575 n
Ca1 Sr1 Ir2 106.2(5) 1_555 1_556 n
Ca1 Sr1 Ir2 111.1(5) 1_555 -2_576 n
Ca1 Sr1 O2 39.1(5) 1_555 2_645 n
Ca1 Sr1 O3 38.3(5) 1_555 1_555 n
Ca1 Sr1 O5 145.7(8) 1_555 1_555 n
Ca1 Sr1 O6 86.6(8) 1_555 2_646 n
Ca1 Sr1 O7 98.1(7) 1_555 2_656 n
Ca1 Sr1 O7 97.9(8) 1_555 -1_667 n
Ca1 Sr1 O8 135.2(7) 1_555 -2_566 n
Ca1 Sr1 O9 86.6(8) 1_555 -2_576 n
Ca2 Sr1 Ir1 113.9(5) 2_656 1_555 n
Ca2 Sr1 Ir1 111.1(6) 2_656 -2_575 n
Ca2 Sr1 Ir2 72.3(4) 2_656 1_556 n
Ca2 Sr1 Ir2 75.2(4) 2_656 -2_576 n
Ca2 Sr1 O2 141.0(9) 2_656 2_645 n
Ca2 Sr1 O3 145.4(7) 2_656 1_555 n
Ca2 Sr1 O5 41.0(6) 2_656 1_555 n
Ca2 Sr1 O6 88.9(8) 2_656 2_646 n
Ca2 Sr1 O7 85.3(7) 2_656 2_656 n
Ca2 Sr1 O7 84.7(7) 2_656 -1_667 n
Ca2 Sr1 O8 39.3(6) 2_656 -2_566 n
Ca2 Sr1 O9 100.2(8) 2_656 -2_576 n
Ir1 Sr1 Ir1 112.6(7) 1_555 -2_575 n
Ir1 Sr1 Ir2 70.7(6) 1_555 1_556 n
Ir1 Sr1 Ir2 74.3(6) 1_555 -2_576 n
Ir1 Sr1 O2 96.1(8) 1_555 2_645 n
Ir1 Sr1 O3 34.1(6) 1_555 1_555 n
Ir1 Sr1 O5 87.1(6) 1_555 1_555 n
Ir1 Sr1 O6 89.5(9) 1_555 2_646 n
Ir1 Sr1 O7 103.3(8) 1_555 2_656 n
Ir1 Sr1 O7 37.6(6) 1_555 -1_667 n
Ir1 Sr1 O8 153.0(8) 1_555 -2_566 n
Ir1 Sr1 O9 39.5(7) 1_555 -2_576 n
Ir1 Sr1 Ir2 172.5(6) -2_575 1_556 n
Ir1 Sr1 Ir2 71.9(5) -2_575 -2_576 n
Ir1 Sr1 O2 30.6(5) -2_575 2_645 n
Ir1 Sr1 O3 98.3(7) -2_575 1_555 n
Ir1 Sr1 O5 96.4(7) -2_575 1_555 n
Ir1 Sr1 O6 138.5(9) -2_575 2_646 n
Ir1 Sr1 O7 36.3(6) -2_575 2_656 n
Ir1 Sr1 O7 149.2(9) -2_575 -1_667 n
Ir1 Sr1 O8 87.0(8) -2_575 -2_566 n
Ir1 Sr1 O9 85.8(8) -2_575 -2_576 n
Ir2 Sr1 Ir2 115.6(5) 1_556 -2_576 n
Ir2 Sr1 O2 144.5(8) 1_556 2_645 n
Ir2 Sr1 O3 80.8(6) 1_556 1_555 n
Ir2 Sr1 O5 90.4(7) 1_556 1_555 n
Ir2 Sr1 O6 34.0(7) 1_556 2_646 n
Ir2 Sr1 O7 150.8(7) 1_556 2_656 n
Ir2 Sr1 O7 35.9(6) 1_556 -1_667 n
Ir2 Sr1 O8 92.1(8) 1_556 -2_566 n
Ir2 Sr1 O9 100.3(9) 1_556 -2_576 n
Ir2 Sr1 O2 90.6(7) -2_576 2_645 n
Ir2 Sr1 O3 98.1(7) -2_576 1_555 n
Ir2 Sr1 O5 35.5(6) -2_576 1_555 n
Ir2 Sr1 O6 149.6(9) -2_576 2_646 n
Ir2 Sr1 O7 38.2(6) -2_576 2_656 n
Ir2 Sr1 O7 87.9(7) -2_576 -1_667 n
Ir2 Sr1 O8 96.1(8) -2_576 -2_566 n
Ir2 Sr1 O9 35.8(6) -2_576 -2_576 n
O2 Sr1 O3 71.6(7) 2_645 1_555 n
O2 Sr1 O5 122.6(10) 2_645 1_555 n
O2 Sr1 O6 117.0(10) 2_645 2_646 n
O2 Sr1 O7 63.1(8) 2_645 2_656 n
O2 Sr1 O7 131.7(11) 2_645 -1_667 n
O2 Sr1 O8 109.4(10) 2_645 -2_566 n
O2 Sr1 O9 87.1(10) 2_645 -2_576 n
O3 Sr1 O5 120.2(9) 1_555 1_555 n
O3 Sr1 O6 80.3(9) 1_555 2_646 n
O3 Sr1 O7 110.7(9) 1_555 2_656 n
O3 Sr1 O7 60.9(9) 1_555 -1_667 n
O3 Sr1 O8 165.8(12) 1_555 -2_566 n
O3 Sr1 O9 63.1(10) 1_555 -2_576 n
O5 Sr1 O6 120.3(11) 1_555 2_646 n
O5 Sr1 O7 60.5(8) 1_555 2_656 n
O5 Sr1 O7 78.1(8) 1_555 -1_667 n
O5 Sr1 O8 71.8(9) 1_555 -2_566 n
O5 Sr1 O9 60.6(8) 1_555 -2_576 n
O6 Sr1 O7 167.3(12) 2_646 2_656 n
O6 Sr1 O7 64.7(10) 2_646 -1_667 n
O6 Sr1 O8 86.9(10) 2_646 -2_566 n
O6 Sr1 O9 127.4(11) 2_646 -2_576 n
O7 Sr1 O7 125.8(5) 2_656 -1_667 n
O7 Sr1 O8 81.4(9) 2_656 -2_566 n
O7 Sr1 O9 64.9(10) 2_656 -2_576 n
O7 Sr1 O8 118.8(11) -1_667 -2_566 n
O7 Sr1 O9 64.8(10) -1_667 -2_576 n
O8 Sr1 O9 130.7(11) -2_566 -2_576 n
Sr1 Sr2 Sr1 90.8(4) 1_544 1_554 n
Sr1 Sr2 Sr1 87.0(5) 1_544 -2_554 n
Sr1 Sr2 Sr2 90.4(5) 1_544 2_645 n
Sr1 Sr2 Sr2 179.0(11) 1_544 2_655 n
Sr1 Sr2 Sr2 87.0(8) 1_544 -1_655 n
Sr1 Sr2 Ca2 123.1(7) 1_544 1_555 n
Sr1 Sr2 Ca2 53.9(5) 1_544 2_645 n
Sr1 Sr2 Ca2 124.9(6) 1_544 2_655 n
Sr1 Sr2 Ir2 123.0(6) 1_544 1_555 n
Sr1 Sr2 Ir2 51.46(32) 1_544 -2_565 n
Sr1 Sr2 O1 128.2(8) 1_544 -1_666 n
Sr1 Sr2 O1 142.7(8) 1_544 -2_575 n
Sr1 Sr2 O5 44.1(6) 1_544 1_544 n
Sr1 Sr2 O5 126.2(9) 1_544 -1_666 n
Sr1 Sr2 O6 88.7(7) 1_544 2_645 n
Sr1 Sr2 O7 43.9(7) 1_544 -1_656 n
Sr1 Sr2 O8 123.3(9) 1_544 1_555 n
Sr1 Sr2 O8 85.3(7) 1_544 -2_565 n
Sr1 Sr2 Sr1 94.3(5) 1_554 -2_554 n
Sr1 Sr2 Sr2 178.4(9) 1_554 2_645 n
Sr1 Sr2 Sr2 89.49(32) 1_554 2_655 n
Sr1 Sr2 Sr2 93.4(7) 1_554 -1_655 n
Sr1 Sr2 Ca2 126.8(6) 1_554 1_555 n
Sr1 Sr2 Ca2 127.0(7) 1_554 2_645 n
Sr1 Sr2 Ca2 54.7(4) 1_554 2_655 n
Sr1 Sr2 Ir2 54.8(5) 1_554 1_555 n
Sr1 Sr2 Ir2 56.5(4) 1_554 -2_565 n
Sr1 Sr2 O1 141.0(8) 1_554 -1_666 n
Sr1 Sr2 O1 51.9(6) 1_554 -2_575 n
Sr1 Sr2 O5 88.3(9) 1_554 1_544 n
Sr1 Sr2 O5 96.5(8) 1_554 -1_666 n
Sr1 Sr2 O6 39.1(6) 1_554 2_645 n
Sr1 Sr2 O7 93.6(8) 1_554 -1_656 n
Sr1 Sr2 O8 89.6(7) 1_554 1_555 n
Sr1 Sr2 O8 36.4(6) 1_554 -2_565 n
Sr1 Sr2 Sr2 84.8(8) -2_565 2_645 n
Sr1 Sr2 Sr2 92.0(8) -2_565 2_655 n
Sr1 Sr2 Sr2 170.3(7) -2_565 -1_655 n
Sr1 Sr2 Ca2 53.7(4) -2_565 1_555 n
Sr1 Sr2 Ca2 118.1(5) -2_565 2_645 n
Sr1 Sr2 Ca2 131.3(6) -2_565 2_655 n
Sr1 Sr2 Ir2 57.1(5) -2_565 1_555 n
Sr1 Sr2 Ir2 123.5(4) -2_565 -2_565 n
Sr1 Sr2 O1 88.7(7) -2_565 -1_666 n
Sr1 Sr2 O1 93.3(9) -2_565 -2_575 n
Sr1 Sr2 O5 131.1(7) -2_565 1_544 n
Sr1 Sr2 O5 144.7(7) -2_565 -1_666 n
Sr1 Sr2 O6 55.2(7) -2_565 2_645 n
Sr1 Sr2 O7 43.1(7) -2_565 -1_656 n
Sr1 Sr2 O8 36.5(7) -2_565 1_555 n
Sr1 Sr2 O8 129.7(7) -2_565 -2_565 n
Sr2 Sr2 Sr2 89.2(7) 2_645 2_655 n
Sr2 Sr2 Sr2 87.6(7) 2_645 -1_655 n
Sr2 Sr2 Ca2 51.6(5) 2_645 1_555 n
Sr2 Sr2 Ca2 54.54(34) 2_645 2_645 n
Sr2 Sr2 Ca2 125.0(7) 2_645 2_655 n
Sr2 Sr2 Ir2 123.7(11) 2_645 1_555 n
Sr2 Sr2 Ir2 125.1(8) 2_645 -2_565 n
Sr2 Sr2 O1 37.7(6) 2_645 -1_666 n
Sr2 Sr2 O1 126.8(9) 2_645 -2_575 n
Sr2 Sr2 O5 93.3(9) 2_645 1_544 n
Sr2 Sr2 O5 83.4(7) 2_645 -1_666 n
Sr2 Sr2 O6 140.0(13) 2_645 2_645 n
Sr2 Sr2 O7 86.7(8) 2_645 -1_656 n
Sr2 Sr2 O8 88.9(10) 2_645 1_555 n
Sr2 Sr2 O8 144.7(13) 2_645 -2_565 n
Sr2 Sr2 Sr2 93.9(8) 2_655 -1_655 n
Sr2 Sr2 Ca2 56.0(6) 2_655 1_555 n
Sr2 Sr2 Ca2 126.5(7) 2_655 2_645 n
Sr2 Sr2 Ca2 56.01(32) 2_655 2_655 n
Sr2 Sr2 Ir2 56.6(5) 2_655 1_555 n
Sr2 Sr2 Ir2 129.4(8) 2_655 -2_565 n
Sr2 Sr2 O1 51.5(7) 2_655 -1_666 n
Sr2 Sr2 O1 37.6(5) 2_655 -2_575 n
Sr2 Sr2 O5 136.8(12) 2_655 1_544 n
Sr2 Sr2 O5 54.7(6) 2_655 -1_666 n
Sr2 Sr2 O6 91.0(7) 2_655 2_645 n
Sr2 Sr2 O7 135.2(13) 2_655 -1_656 n
Sr2 Sr2 O8 55.7(7) 2_655 1_555 n
Sr2 Sr2 O8 95.5(6) 2_655 -2_565 n
Sr2 Sr2 Ca2 124.6(6) -1_655 1_555 n
Sr2 Sr2 Ca2 52.2(5) -1_655 2_645 n
Sr2 Sr2 Ca2 58.3(5) -1_655 2_655 n
Sr2 Sr2 Ir2 132.6(9) -1_655 1_555 n
Sr2 Sr2 Ir2 57.2(7) -1_655 -2_565 n
Sr2 Sr2 O1 89.0(7) -1_655 -1_666 n
Sr2 Sr2 O1 96.1(9) -1_655 -2_575 n
Sr2 Sr2 O5 43.3(7) -1_655 1_544 n
Sr2 Sr2 O5 39.5(5) -1_655 -1_666 n
Sr2 Sr2 O6 132.3(10) -1_655 2_645 n
Sr2 Sr2 O7 130.4(11) -1_655 -1_656 n
Sr2 Sr2 O8 149.5(10) -1_655 1_555 n
Sr2 Sr2 O8 57.3(8) -1_655 -2_565 n
Ca2 Sr2 Ca2 106.1(4) 1_555 2_645 n
Ca2 Sr2 Ca2 112.0(5) 1_555 2_655 n
Ca2 Sr2 Ir2 72.1(6) 1_555 1_555 n
Ca2 Sr2 Ir2 174.5(6) 1_555 -2_565 n
Ca2 Sr2 O1 35.6(5) 1_555 -1_666 n
Ca2 Sr2 O1 85.3(9) 1_555 -2_575 n
Ca2 Sr2 O5 144.8(10) 1_555 1_544 n
Ca2 Sr2 O5 93.6(6) 1_555 -1_666 n
Ca2 Sr2 O6 96.9(8) 1_555 2_645 n
Ca2 Sr2 O7 87.9(9) 1_555 -1_656 n
Ca2 Sr2 O8 38.4(6) 1_555 1_555 n
Ca2 Sr2 O8 150.8(8) 1_555 -2_565 n
Ca2 Sr2 Ca2 110.5(7) 2_645 2_655 n
Ca2 Sr2 Ir2 175.1(7) 2_645 1_555 n
Ca2 Sr2 Ir2 70.6(5) 2_645 -2_565 n
Ca2 Sr2 O1 84.0(6) 2_645 -1_666 n
Ca2 Sr2 O1 147.5(10) 2_645 -2_575 n
Ca2 Sr2 O5 38.7(7) 2_645 1_544 n
Ca2 Sr2 O5 80.6(6) 2_645 -1_666 n
Ca2 Sr2 O6 142.4(8) 2_645 2_645 n
Ca2 Sr2 O7 85.6(7) 2_645 -1_656 n
Ca2 Sr2 O8 141.3(9) 2_645 1_555 n
Ca2 Sr2 O8 96.3(9) 2_645 -2_565 n
Ca2 Sr2 Ir2 74.3(5) 2_655 1_555 n
Ca2 Sr2 Ir2 73.4(5) 2_655 -2_565 n
Ca2 Sr2 O1 95.3(6) 2_655 -1_666 n
Ca2 Sr2 O1 38.5(6) 2_655 -2_575 n
Ca2 Sr2 O5 88.7(9) 2_655 1_544 n
Ca2 Sr2 O5 42.4(6) 2_655 -1_666 n
Ca2 Sr2 O6 86.8(8) 2_655 2_645 n
Ca2 Sr2 O7 148.2(9) 2_655 -1_656 n
Ca2 Sr2 O8 100.4(8) 2_655 1_555 n
Ca2 Sr2 O8 40.7(4) 2_655 -2_565 n
Ir2 Sr2 Ir2 110.8(6) 1_555 -2_565 n
Ir2 Sr2 O1 96.5(9) 1_555 -1_666 n
Ir2 Sr2 O1 37.4(6) 1_555 -2_575 n
Ir2 Sr2 O5 142.8(10) 1_555 1_544 n
Ir2 Sr2 O5 104.0(7) 1_555 -1_666 n
Ir2 Sr2 O6 35.2(6) 1_555 2_645 n
Ir2 Sr2 O7 89.7(8) 1_555 -1_656 n
Ir2 Sr2 O8 35.6(6) 1_555 1_555 n
Ir2 Sr2 O8 87.0(7) 1_555 -2_565 n
Ir2 Sr2 O1 145.6(9) -2_565 -1_666 n
Ir2 Sr2 O1 99.8(9) -2_565 -2_575 n
Ir2 Sr2 O5 32.0(7) -2_565 1_544 n
Ir2 Sr2 O5 90.1(8) -2_565 -1_666 n
Ir2 Sr2 O6 83.8(6) -2_565 2_645 n
Ir2 Sr2 O7 87.5(7) -2_565 -1_656 n
Ir2 Sr2 O8 143.0(7) -2_565 1_555 n
Ir2 Sr2 O8 34.6(6) -2_565 -2_565 n
O1 Sr2 O1 89.1(8) -1_666 -2_575 n
O1 Sr2 O5 118.2(11) -1_666 1_544 n
O1 Sr2 O5 62.4(8) -1_666 -1_666 n
O1 Sr2 O6 128.8(11) -1_666 2_645 n
O1 Sr2 O7 114.0(10) -1_666 -1_656 n
O1 Sr2 O8 70.2(9) -1_666 1_555 n
O1 Sr2 O8 133.1(9) -1_666 -2_565 n
O1 Sr2 O5 124.5(13) -2_575 1_544 n
O1 Sr2 O5 68.1(8) -2_575 -1_666 n
O1 Sr2 O6 62.0(9) -2_575 2_645 n
O1 Sr2 O7 125.8(10) -2_575 -1_656 n
O1 Sr2 O8 62.6(9) -2_575 1_555 n
O1 Sr2 O8 66.0(8) -2_575 -2_565 n
O5 Sr2 O5 82.8(9) 1_544 -1_666 n
O5 Sr2 O6 113.0(10) 1_544 2_645 n
O5 Sr2 O7 88.0(9) 1_544 -1_656 n
O5 Sr2 O8 167.2(11) 1_544 1_555 n
O5 Sr2 O8 60.1(10) 1_544 -2_565 n
O5 Sr2 O6 127.7(11) -1_666 2_645 n
O5 Sr2 O7 166.0(10) -1_666 -1_656 n
O5 Sr2 O8 110.0(9) -1_666 1_555 n
O5 Sr2 O8 71.3(8) -1_666 -2_565 n
O6 Sr2 O7 65.7(10) 2_645 -1_656 n
O6 Sr2 O8 59.2(8) 2_645 1_555 n
O6 Sr2 O8 75.0(6) 2_645 -2_565 n
O7 Sr2 O8 79.6(10) -1_656 1_555 n
O7 Sr2 O8 112.8(10) -1_656 -2_565 n
O8 Sr2 O8 122.4(7) 1_555 -2_565 n
Sr1 Sr3 Sr1 88.16(34) 2_645 2_655 n
Sr1 Sr3 Sr1 84.3(4) 2_645 -1_666 n
Sr1 Sr3 Sr3 90.4(5) 2_645 2_745 n
Sr1 Sr3 Sr3 176.1(7) 2_645 2_755 n
Sr1 Sr3 Sr3 87.7(8) 2_645 -1_765 n
Sr1 Sr3 Ca1 122.8(6) 2_645 1_655 n
Sr1 Sr3 Ca1 55.3(5) 2_645 2_645 n
Sr1 Sr3 Ca1 124.1(6) 2_645 2_655 n
Sr1 Sr3 Ir1 121.3(5) 2_645 -1_676 n
Sr1 Sr3 Ir1 126.1(7) 2_645 -2_675 n
Sr1 Sr3 Ir2 50.8(4) 2_645 -1_665 n
Sr1 Sr3 O2 122.5(6) 2_645 1_555 n
Sr1 Sr3 O3 83.3(8) 2_645 -1_666 n
Sr1 Sr3 O3 143.1(10) 2_645 -2_675 n
Sr1 Sr3 O4 92.3(9) 2_645 1_655 n
Sr1 Sr3 O4 138.2(9) 2_645 2_655 n
Sr1 Sr3 O4 84.9(7) 2_645 -1_665 n
Sr1 Sr3 O6 84.4(7) 2_645 -2_575 n
Sr1 Sr3 O9 40.2(5) 2_645 -1_665 n
Sr1 Sr3 Sr1 90.9(5) 2_655 -1_666 n
Sr1 Sr3 Sr3 176.9(9) 2_655 2_745 n
Sr1 Sr3 Sr3 89.1(4) 2_655 2_755 n
Sr1 Sr3 Sr3 93.2(7) 2_655 -1_765 n
Sr1 Sr3 Ca1 125.7(6) 2_655 1_655 n
Sr1 Sr3 Ca1 126.3(6) 2_655 2_645 n
Sr1 Sr3 Ca1 55.6(5) 2_655 2_655 n
Sr1 Sr3 Ir1 53.5(5) 2_655 -1_676 n
Sr1 Sr3 Ir1 128.4(7) 2_655 -2_675 n
Sr1 Sr3 Ir2 55.5(4) 2_655 -1_665 n
Sr1 Sr3 O2 34.8(6) 2_655 1_555 n
Sr1 Sr3 O3 132.9(8) 2_655 -1_666 n
Sr1 Sr3 O3 95.7(8) 2_655 -2_675 n
Sr1 Sr3 O4 140.8(9) 2_655 1_655 n
Sr1 Sr3 O4 87.5(7) 2_655 2_655 n
Sr1 Sr3 O4 53.8(5) 2_655 -1_665 n
Sr1 Sr3 O6 53.4(5) 2_655 -2_575 n
Sr1 Sr3 O9 48.0(6) 2_655 -1_665 n
Sr1 Sr3 Sr3 86.2(7) -1_666 2_745 n
Sr1 Sr3 Sr3 93.0(8) -1_666 2_755 n
Sr1 Sr3 Sr3 170.9(8) -1_666 -1_765 n
Sr1 Sr3 Ca1 54.9(4) -1_666 1_655 n
Sr1 Sr3 Ca1 118.6(4) -1_666 2_645 n
Sr1 Sr3 Ca1 130.7(6) -1_666 2_655 n
Sr1 Sr3 Ir1 58.0(5) -1_666 -1_676 n
Sr1 Sr3 Ir1 125.7(6) -1_666 -2_675 n
Sr1 Sr3 Ir2 53.3(5) -1_666 -1_665 n
Sr1 Sr3 O2 89.1(8) -1_666 1_555 n
Sr1 Sr3 O3 42.2(7) -1_666 -1_666 n
Sr1 Sr3 O3 132.2(9) -1_666 -2_675 n
Sr1 Sr3 O4 128.2(7) -1_666 1_655 n
Sr1 Sr3 O4 54.2(6) -1_666 2_655 n
Sr1 Sr3 O4 143.3(6) -1_666 -1_665 n
Sr1 Sr3 O6 37.6(5) -1_666 -2_575 n
Sr1 Sr3 O9 85.8(7) -1_666 -1_665 n
Sr3 Sr3 Sr3 92.2(8) 2_745 2_755 n
Sr3 Sr3 Sr3 89.4(8) 2_745 -1_765 n
Sr3 Sr3 Ca1 53.2(5) 2_745 1_655 n
Sr3 Sr3 Ca1 54.61(33) 2_745 2_645 n
Sr3 Sr3 Ca1 127.3(7) 2_745 2_655 n
Sr3 Sr3 Ir1 125.4(11) 2_745 -1_676 n
Sr3 Sr3 Ir1 54.5(5) 2_745 -2_675 n
Sr3 Sr3 Ir2 121.7(7) 2_745 -1_665 n
Sr3 Sr3 O2 146.1(11) 2_745 1_555 n
Sr3 Sr3 O3 44.2(5) 2_745 -1_666 n
Sr3 Sr3 O3 87.1(8) 2_745 -2_675 n
Sr3 Sr3 O4 42.0(5) 2_745 1_655 n
Sr3 Sr3 O4 91.8(10) 2_745 2_655 n
Sr3 Sr3 O4 128.8(10) 2_745 -1_665 n
Sr3 Sr3 O6 123.8(9) 2_745 -2_575 n
Sr3 Sr3 O9 130.5(7) 2_745 -1_665 n
Sr3 Sr3 Sr3 95.2(8) 2_755 -1_765 n
Sr3 Sr3 Ca1 57.1(7) 2_755 1_655 n
Sr3 Sr3 Ca1 128.6(7) 2_755 2_645 n
Sr3 Sr3 Ca1 56.00(30) 2_755 2_655 n
Sr3 Sr3 Ir1 54.9(4) 2_755 -1_676 n
Sr3 Sr3 Ir1 57.8(6) 2_755 -2_675 n
Sr3 Sr3 Ir2 125.4(7) 2_755 -1_665 n
Sr3 Sr3 O2 54.5(4) 2_755 1_555 n
Sr3 Sr3 O3 96.6(12) 2_755 -1_666 n
Sr3 Sr3 O3 40.0(6) 2_755 -2_675 n
Sr3 Sr3 O4 91.5(9) 2_755 1_655 n
Sr3 Sr3 O4 38.9(6) 2_755 2_655 n
Sr3 Sr3 O4 95.7(7) 2_755 -1_665 n
Sr3 Sr3 O6 91.8(9) 2_755 -2_575 n
Sr3 Sr3 O9 137.0(7) 2_755 -1_665 n
Sr3 Sr3 Ca1 127.5(7) -1_765 1_655 n
Sr3 Sr3 Ca1 52.6(5) -1_765 2_645 n
Sr3 Sr3 Ca1 58.0(4) -1_765 2_655 n
Sr3 Sr3 Ir1 130.6(8) -1_765 -1_676 n
Sr3 Sr3 Ir1 56.7(6) -1_765 -2_675 n
Sr3 Sr3 Ir2 123.6(9) -1_765 -1_665 n
Sr3 Sr3 O2 98.9(9) -1_765 1_555 n
Sr3 Sr3 O3 132.4(9) -1_765 -1_666 n
Sr3 Sr3 O3 55.5(6) -1_765 -2_675 n
Sr3 Sr3 O4 47.7(6) -1_765 1_655 n
Sr3 Sr3 O4 134.1(10) -1_765 2_655 n
Sr3 Sr3 O4 39.5(6) -1_765 -1_665 n
Sr3 Sr3 O6 145.8(8) -1_765 -2_575 n
Sr3 Sr3 O9 90.9(10) -1_765 -1_665 n
Ca1 Sr3 Ca1 107.7(4) 1_655 2_645 n
Ca1 Sr3 Ca1 113.1(6) 1_655 2_655 n
Ca1 Sr3 Ir1 72.3(6) 1_655 -1_676 n
Ca1 Sr3 Ir1 71.0(4) 1_655 -2_675 n
Ca1 Sr3 Ir2 108.1(6) 1_655 -1_665 n
Ca1 Sr3 O2 97.5(9) 1_655 1_555 n
Ca1 Sr3 O3 39.5(6) 1_655 -1_666 n
Ca1 Sr3 O3 84.0(8) 1_655 -2_675 n
Ca1 Sr3 O4 86.1(7) 1_655 1_655 n
Ca1 Sr3 O4 39.0(6) 1_655 2_655 n
Ca1 Sr3 O4 151.7(8) 1_655 -1_665 n
Ca1 Sr3 O6 83.9(7) 1_655 -2_575 n
Ca1 Sr3 O9 140.6(9) 1_655 -1_665 n
Ca1 Sr3 Ca1 110.6(6) 2_645 2_655 n
Ca1 Sr3 Ir1 176.1(6) 2_645 -1_676 n
Ca1 Sr3 Ir1 70.8(4) 2_645 -2_675 n
Ca1 Sr3 Ir2 106.0(6) 2_645 -1_665 n
Ca1 Sr3 O2 149.9(11) 2_645 1_555 n
Ca1 Sr3 O3 85.0(7) 2_645 -1_666 n
Ca1 Sr3 O3 94.7(8) 2_645 -2_675 n
Ca1 Sr3 O4 37.1(6) 2_645 1_655 n
Ca1 Sr3 O4 146.2(8) 2_645 2_655 n
Ca1 Sr3 O4 82.3(7) 2_645 -1_665 n
Ca1 Sr3 O6 138.3(9) 2_645 -2_575 n
Ca1 Sr3 O9 87.9(8) 2_645 -1_665 n
Ca1 Sr3 Ir1 72.7(5) 2_655 -1_676 n
Ca1 Sr3 Ir1 72.8(5) 2_655 -2_675 n
Ca1 Sr3 Ir2 110.9(5) 2_655 -1_665 n
Ca1 Sr3 O2 42.2(5) 2_655 1_555 n
Ca1 Sr3 O3 152.6(10) 2_655 -1_666 n
Ca1 Sr3 O3 40.9(5) 2_655 -2_675 n
Ca1 Sr3 O4 93.3(7) 2_655 1_655 n
Ca1 Sr3 O4 86.1(7) 2_655 2_655 n
Ca1 Sr3 O4 40.0(5) 2_655 -1_665 n
Ca1 Sr3 O6 100.2(7) 2_655 -2_575 n
Ca1 Sr3 O9 93.3(7) 2_655 -1_665 n
Ir1 Sr3 Ir1 112.6(7) -1_676 -2_675 n
Ir1 Sr3 Ir2 70.5(5) -1_676 -1_665 n
Ir1 Sr3 O2 32.5(5) -1_676 1_555 n
Ir1 Sr3 O3 92.9(10) -1_676 -1_666 n
Ir1 Sr3 O3 89.2(9) -1_676 -2_675 n
Ir1 Sr3 O4 146.1(10) -1_676 1_655 n
Ir1 Sr3 O4 34.5(7) -1_676 2_655 n
Ir1 Sr3 O4 99.5(6) -1_676 -1_665 n
Ir1 Sr3 O6 37.9(7) -1_676 -2_575 n
Ir1 Sr3 O9 89.8(8) -1_676 -1_665 n
Ir1 Sr3 Ir2 175.9(7) -2_675 -1_665 n
Ir1 Sr3 O2 103.6(7) -2_675 1_555 n
Ir1 Sr3 O3 92.5(7) -2_675 -1_666 n
Ir1 Sr3 O3 33.2(7) -2_675 -2_675 n
Ir1 Sr3 O4 33.9(6) -2_675 1_655 n
Ir1 Sr3 O4 87.7(7) -2_675 2_655 n
Ir1 Sr3 O4 88.5(7) -2_675 -1_665 n
Ir1 Sr3 O6 147.7(10) -2_675 -2_575 n
Ir1 Sr3 O9 147.5(11) -2_675 -1_665 n
Ir2 Sr3 O2 80.5(6) -1_665 1_555 n
Ir2 Sr3 O3 84.6(8) -1_665 -1_666 n
Ir2 Sr3 O3 150.8(8) -1_665 -2_675 n
Ir2 Sr3 O4 142.7(10) -1_665 1_655 n
Ir2 Sr3 O4 94.1(8) -1_665 2_655 n
Ir2 Sr3 O4 93.6(6) -1_665 -1_665 n
Ir2 Sr3 O6 34.5(7) -1_665 -2_575 n
Ir2 Sr3 O9 32.7(6) -1_665 -1_665 n
O2 Sr3 O3 125.1(13) 1_555 -1_666 n
O2 Sr3 O3 71.5(8) 1_555 -2_675 n
O2 Sr3 O4 133.0(9) 1_555 1_655 n
O2 Sr3 O4 59.0(9) 1_555 2_655 n
O2 Sr3 O4 67.9(7) 1_555 -1_665 n
O2 Sr3 O6 59.1(9) 1_555 -2_575 n
O2 Sr3 O9 82.5(9) 1_555 -1_665 n
O3 Sr3 O3 118.1(8) -1_666 -2_675 n
O3 Sr3 O4 86.0(7) -1_666 1_655 n
O3 Sr3 O4 69.9(11) -1_666 2_655 n
O3 Sr3 O4 166.1(12) -1_666 -1_665 n
O3 Sr3 O6 79.7(8) -1_666 -2_575 n
O3 Sr3 O9 110.2(9) -1_666 -1_665 n
O3 Sr3 O4 62.2(9) -2_675 1_655 n
O3 Sr3 O4 78.7(9) -2_675 2_655 n
O3 Sr3 O4 68.6(8) -2_675 -1_665 n
O3 Sr3 O6 126.7(11) -2_675 -2_575 n
O3 Sr3 O9 131.7(10) -2_675 -1_665 n
O4 Sr3 O4 116.2(8) 1_655 2_655 n
O4 Sr3 O4 87.2(9) 1_655 -1_665 n
O4 Sr3 O6 165.5(10) 1_655 -2_575 n
O4 Sr3 O9 122.4(12) 1_655 -1_665 n
O4 Sr3 O4 124.0(7) 2_655 -1_665 n
O4 Sr3 O6 60.2(9) 2_655 -2_575 n
O4 Sr3 O9 121.3(10) 2_655 -1_665 n
O4 Sr3 O6 106.5(7) -1_665 -2_575 n
O4 Sr3 O9 63.9(8) -1_665 -1_665 n
O6 Sr3 O9 62.3(9) -2_575 -1_665 n
Sr1 Ca1 Sr1 180.0 1_555 -1_566 n
Sr1 Ca1 Sr3 107.7(5) 1_555 1_455 n
Sr1 Ca1 Sr3 73.5(4) 1_555 2_645 n
Sr1 Ca1 Sr3 69.1(4) 1_555 2_655 n
Sr1 Ca1 Sr3 72.3(5) 1_555 -1_666 n
Sr1 Ca1 Sr3 110.9(4) 1_555 -2_466 n
Sr1 Ca1 Sr3 106.5(4) 1_555 -2_476 n
Sr1 Ca1 O2 43.0(6) 1_555 2_645 n
Sr1 Ca1 O2 137.0(6) 1_555 -2_476 n
Sr1 Ca1 O3 52.7(6) 1_555 1_555 n
Sr1 Ca1 O3 127.3(6) 1_555 -1_566 n
Sr1 Ca1 O4 112.9(5) 1_555 2_555 n
Sr1 Ca1 O4 67.1(5) 1_555 -2_566 n
Sr1 Ca1 Sr3 72.3(5) -1_566 1_455 n
Sr1 Ca1 Sr3 106.5(4) -1_566 2_645 n
Sr1 Ca1 Sr3 110.9(4) -1_566 2_655 n
Sr1 Ca1 Sr3 107.7(5) -1_566 -1_666 n
Sr1 Ca1 Sr3 69.1(4) -1_566 -2_466 n
Sr1 Ca1 Sr3 73.5(4) -1_566 -2_476 n
Sr1 Ca1 O2 137.0(6) -1_566 2_645 n
Sr1 Ca1 O2 43.0(6) -1_566 -2_476 n
Sr1 Ca1 O3 127.3(6) -1_566 1_555 n
Sr1 Ca1 O3 52.7(6) -1_566 -1_566 n
Sr1 Ca1 O4 67.1(5) -1_566 2_555 n
Sr1 Ca1 O4 112.9(5) -1_566 -2_566 n
Sr3 Ca1 Sr3 70.8(4) 1_455 2_645 n
Sr3 Ca1 Sr3 68.2(5) 1_455 2_655 n
Sr3 Ca1 Sr3 180.0 1_455 -1_666 n
Sr3 Ca1 Sr3 111.8(5) 1_455 -2_466 n
Sr3 Ca1 Sr3 109.2(4) 1_455 -2_476 n
Sr3 Ca1 O2 65.1(7) 1_455 2_645 n
Sr3 Ca1 O2 114.9(7) 1_455 -2_476 n
Sr3 Ca1 O3 132.7(7) 1_455 1_555 n
Sr3 Ca1 O3 47.3(7) 1_455 -1_566 n
Sr3 Ca1 O4 50.5(6) 1_455 2_555 n
Sr3 Ca1 O4 129.5(6) 1_455 -2_566 n
Sr3 Ca1 Sr3 110.6(6) 2_645 2_655 n
Sr3 Ca1 Sr3 109.2(4) 2_645 -1_666 n
Sr3 Ca1 Sr3 69.4(6) 2_645 -2_466 n
Sr3 Ca1 Sr3 180.0 2_645 -2_476 n
Sr3 Ca1 O2 54.3(6) 2_645 2_645 n
Sr3 Ca1 O2 125.7(6) 2_645 -2_476 n
Sr3 Ca1 O3 124.7(6) 2_645 1_555 n
Sr3 Ca1 O3 55.3(6) 2_645 -1_566 n
Sr3 Ca1 O4 120.6(6) 2_645 2_555 n
Sr3 Ca1 O4 59.4(6) 2_645 -2_566 n
Sr3 Ca1 Sr3 111.8(5) 2_655 -1_666 n
Sr3 Ca1 Sr3 180.0 2_655 -2_466 n
Sr3 Ca1 Sr3 69.4(6) 2_655 -2_476 n
Sr3 Ca1 O2 58.3(6) 2_655 2_645 n
Sr3 Ca1 O2 121.7(6) 2_655 -2_476 n
Sr3 Ca1 O3 64.5(6) 2_655 1_555 n
Sr3 Ca1 O3 115.5(6) 2_655 -1_566 n
Sr3 Ca1 O4 44.0(6) 2_655 2_555 n
Sr3 Ca1 O4 136.0(6) 2_655 -2_566 n
Sr3 Ca1 Sr3 68.2(5) -1_666 -2_466 n
Sr3 Ca1 Sr3 70.8(4) -1_666 -2_476 n
Sr3 Ca1 O2 114.9(7) -1_666 2_645 n
Sr3 Ca1 O2 65.1(7) -1_666 -2_476 n
Sr3 Ca1 O3 47.3(7) -1_666 1_555 n
Sr3 Ca1 O3 132.7(7) -1_666 -1_566 n
Sr3 Ca1 O4 129.5(6) -1_666 2_555 n
Sr3 Ca1 O4 50.5(6) -1_666 -2_566 n
Sr3 Ca1 Sr3 110.6(6) -2_466 -2_476 n
Sr3 Ca1 O2 121.7(6) -2_466 2_645 n
Sr3 Ca1 O2 58.3(6) -2_466 -2_476 n
Sr3 Ca1 O3 115.5(6) -2_466 1_555 n
Sr3 Ca1 O3 64.5(6) -2_466 -1_566 n
Sr3 Ca1 O4 136.0(6) -2_466 2_555 n
Sr3 Ca1 O4 44.0(6) -2_466 -2_566 n
Sr3 Ca1 O2 125.7(6) -2_476 2_645 n
Sr3 Ca1 O2 54.3(6) -2_476 -2_476 n
Sr3 Ca1 O3 55.3(6) -2_476 1_555 n
Sr3 Ca1 O3 124.7(6) -2_476 -1_566 n
Sr3 Ca1 O4 59.4(6) -2_476 2_555 n
Sr3 Ca1 O4 120.6(6) -2_476 -2_566 n
O2 Ca1 O2 180.0 2_645 -2_476 n
O2 Ca1 O3 88.0(7) 2_645 1_555 n
O2 Ca1 O3 92.0(7) 2_645 -1_566 n
O2 Ca1 O4 89.4(7) 2_645 2_555 n
O2 Ca1 O4 90.6(7) 2_645 -2_566 n
O2 Ca1 O3 92.0(7) -2_476 1_555 n
O2 Ca1 O3 88.0(7) -2_476 -1_566 n
O2 Ca1 O4 90.6(7) -2_476 2_555 n
O2 Ca1 O4 89.4(7) -2_476 -2_566 n
O3 Ca1 O3 180.0 1_555 -1_566 n
O3 Ca1 O4 93.9(8) 1_555 2_555 n
O3 Ca1 O4 86.1(8) 1_555 -2_566 n
O3 Ca1 O4 86.1(8) -1_566 2_555 n
O3 Ca1 O4 93.9(8) -1_566 -2_566 n
O4 Ca1 O4 180.0 2_555 -2_566 n
Sr1 Ca2 Sr1 180.0 2_646 -2_554 n
Sr1 Ca2 Sr2 109.5(5) 2_646 1_555 n
Sr1 Ca2 Sr2 72.99(32) 2_646 2_645 n
Sr1 Ca2 Sr2 68.6(4) 2_646 2_655 n
Sr1 Ca2 Sr2 70.5(5) 2_646 -1_656 n
Sr1 Ca2 Sr2 111.4(4) 2_646 -2_556 n
Sr1 Ca2 Sr2 107.01(32) 2_646 -2_566 n
Sr1 Ca2 O1 115.2(6) 2_646 1_545 n
Sr1 Ca2 O1 64.8(6) 2_646 -1_666 n
Sr1 Ca2 O5 53.5(5) 2_646 2_646 n
Sr1 Ca2 O5 126.5(5) 2_646 -2_565 n
Sr1 Ca2 O8 135.4(7) 2_646 1_555 n
Sr1 Ca2 O8 44.6(7) 2_646 -1_656 n
Sr1 Ca2 Sr2 70.5(5) -2_565 1_555 n
Sr1 Ca2 Sr2 107.01(32) -2_565 2_645 n
Sr1 Ca2 Sr2 111.4(4) -2_565 2_655 n
Sr1 Ca2 Sr2 109.5(5) -2_565 -1_656 n
Sr1 Ca2 Sr2 68.6(4) -2_565 -2_556 n
Sr1 Ca2 Sr2 72.99(32) -2_565 -2_566 n
Sr1 Ca2 O1 64.8(6) -2_565 1_545 n
Sr1 Ca2 O1 115.2(6) -2_565 -1_666 n
Sr1 Ca2 O5 126.5(5) -2_565 2_646 n
Sr1 Ca2 O5 53.5(5) -2_565 -2_565 n
Sr1 Ca2 O8 44.6(7) -2_565 1_555 n
Sr1 Ca2 O8 135.4(7) -2_565 -1_656 n
Sr2 Ca2 Sr2 72.37(34) 1_555 2_645 n
Sr2 Ca2 Sr2 69.4(4) 1_555 2_655 n
Sr2 Ca2 Sr2 180.0 1_555 -1_656 n
Sr2 Ca2 Sr2 110.6(4) 1_555 -2_556 n
Sr2 Ca2 Sr2 107.63(34) 1_555 -2_566 n
Sr2 Ca2 O1 134.2(6) 1_555 1_545 n
Sr2 Ca2 O1 45.8(6) 1_555 -1_666 n
Sr2 Ca2 O5 113.9(6) 1_555 2_646 n
Sr2 Ca2 O5 66.1(6) 1_555 -2_565 n
Sr2 Ca2 O8 53.1(8) 1_555 1_555 n
Sr2 Ca2 O8 126.9(8) 1_555 -1_656 n
Sr2 Ca2 Sr2 110.5(7) 2_645 2_655 n
Sr2 Ca2 Sr2 107.63(34) 2_645 -1_656 n
Sr2 Ca2 Sr2 69.5(7) 2_645 -2_556 n
Sr2 Ca2 Sr2 180.0 2_645 -2_566 n
Sr2 Ca2 O1 129.8(7) 2_645 1_545 n
Sr2 Ca2 O1 50.2(7) 2_645 -1_666 n
Sr2 Ca2 O5 125.6(6) 2_645 2_646 n
Sr2 Ca2 O5 54.4(6) 2_645 -2_565 n
Sr2 Ca2 O8 123.2(8) 2_645 1_555 n
Sr2 Ca2 O8 56.8(8) 2_645 -1_656 n
Sr2 Ca2 Sr2 110.6(4) 2_655 -1_656 n
Sr2 Ca2 Sr2 180.0 2_655 -2_556 n
Sr2 Ca2 Sr2 69.5(7) 2_655 -2_566 n
Sr2 Ca2 O1 118.6(6) 2_655 1_545 n
Sr2 Ca2 O1 61.4(6) 2_655 -1_666 n
Sr2 Ca2 O5 44.5(7) 2_655 2_646 n
Sr2 Ca2 O5 135.5(7) 2_655 -2_565 n
Sr2 Ca2 O8 66.9(6) 2_655 1_555 n
Sr2 Ca2 O8 113.1(6) 2_655 -1_656 n
Sr2 Ca2 Sr2 69.4(4) -1_656 -2_556 n
Sr2 Ca2 Sr2 72.37(34) -1_656 -2_566 n
Sr2 Ca2 O1 45.8(6) -1_656 1_545 n
Sr2 Ca2 O1 134.2(6) -1_656 -1_666 n
Sr2 Ca2 O5 66.1(6) -1_656 2_646 n
Sr2 Ca2 O5 113.9(6) -1_656 -2_565 n
Sr2 Ca2 O8 126.9(8) -1_656 1_555 n
Sr2 Ca2 O8 53.1(8) -1_656 -1_656 n
Sr2 Ca2 Sr2 110.5(7) -2_556 -2_566 n
Sr2 Ca2 O1 61.4(6) -2_556 1_545 n
Sr2 Ca2 O1 118.6(6) -2_556 -1_666 n
Sr2 Ca2 O5 135.5(7) -2_556 2_646 n
Sr2 Ca2 O5 44.5(7) -2_556 -2_565 n
Sr2 Ca2 O8 113.1(6) -2_556 1_555 n
Sr2 Ca2 O8 66.9(6) -2_556 -1_656 n
Sr2 Ca2 O1 50.2(7) -2_566 1_545 n
Sr2 Ca2 O1 129.8(7) -2_566 -1_666 n
Sr2 Ca2 O5 54.4(6) -2_566 2_646 n
Sr2 Ca2 O5 125.6(6) -2_566 -2_565 n
Sr2 Ca2 O8 56.8(8) -2_566 1_555 n
Sr2 Ca2 O8 123.2(8) -2_566 -1_656 n
O1 Ca2 O1 180.0 1_545 -1_666 n
O1 Ca2 O5 86.3(8) 1_545 2_646 n
O1 Ca2 O5 93.7(8) 1_545 -2_565 n
O1 Ca2 O8 86.9(8) 1_545 1_555 n
O1 Ca2 O8 93.1(8) 1_545 -1_656 n
O1 Ca2 O5 93.7(8) -1_666 2_646 n
O1 Ca2 O5 86.3(8) -1_666 -2_565 n
O1 Ca2 O8 93.1(8) -1_666 1_555 n
O1 Ca2 O8 86.9(8) -1_666 -1_656 n
O5 Ca2 O5 180.0 2_646 -2_565 n
O5 Ca2 O8 93.1(8) 2_646 1_555 n
O5 Ca2 O8 86.9(8) 2_646 -1_656 n
O5 Ca2 O8 86.9(8) -2_565 1_555 n
O5 Ca2 O8 93.1(8) -2_565 -1_656 n
O8 Ca2 O8 180.0 1_555 -1_656 n
Sr1 Ir1 Sr1 107.7(5) 1_555 -2_565 n
Sr1 Ir1 Sr3 177.9(8) 1_555 -1_676 n
Sr1 Ir1 Sr3 109.5(6) 1_555 -2_476 n
Sr1 Ir1 O2 129.0(9) 1_555 -1_676 n
Sr1 Ir1 O3 57.7(8) 1_555 1_555 n
Sr1 Ir1 O4 126.9(11) 1_555 -2_576 n
Sr1 Ir1 O6 122.3(8) 1_555 2_656 n
Sr1 Ir1 O7 55.6(7) 1_555 -1_667 n
Sr1 Ir1 O9 52.6(7) 1_555 -2_576 n
Sr1 Ir1 Sr3 74.1(6) -2_576 -1_676 n
Sr1 Ir1 Sr3 111.1(6) -2_576 -2_476 n
Sr1 Ir1 O2 42.9(7) -2_576 -1_676 n
Sr1 Ir1 O3 112.6(10) -2_576 1_555 n
Sr1 Ir1 O4 124.6(10) -2_576 -2_576 n
Sr1 Ir1 O6 69.1(10) -2_576 2_656 n
Sr1 Ir1 O7 53.7(9) -2_576 -1_667 n
Sr1 Ir1 O9 134.0(9) -2_576 -2_576 n
Sr3 Ir1 Sr3 70.6(4) -1_676 -2_476 n
Sr3 Ir1 O2 53.1(8) -1_676 -1_676 n
Sr3 Ir1 O3 122.9(8) -1_676 1_555 n
Sr3 Ir1 O4 51.5(7) -1_676 -2_576 n
Sr3 Ir1 O6 57.0(8) -1_676 2_656 n
Sr3 Ir1 O7 125.8(12) -1_676 -1_667 n
Sr3 Ir1 O9 125.3(9) -1_676 -2_576 n
Sr3 Ir1 O2 68.7(6) -2_476 -1_676 n
Sr3 Ir1 O3 53.8(8) -2_476 1_555 n
Sr3 Ir1 O4 46.2(8) -2_476 -2_576 n
Sr3 Ir1 O6 125.7(9) -2_476 2_656 n
Sr3 Ir1 O7 137.4(9) -2_476 -1_667 n
Sr3 Ir1 O9 114.7(10) -2_476 -2_576 n
O2 Ir1 O3 92.3(9) -1_676 1_555 n
O2 Ir1 O4 89.9(10) -1_676 -2_576 n
O2 Ir1 O6 89.0(12) -1_676 2_656 n
O2 Ir1 O7 90.2(12) -1_676 -1_667 n
O2 Ir1 O9 176.0(13) -1_676 -2_576 n
O3 Ir1 O4 91.6(12) 1_555 -2_576 n
O3 Ir1 O6 178.2(16) 1_555 2_656 n
O3 Ir1 O7 92.6(10) 1_555 -1_667 n
O3 Ir1 O9 91.5(12) 1_555 -2_576 n
O4 Ir1 O6 87.2(10) -2_576 2_656 n
O4 Ir1 O7 175.9(12) -2_576 -1_667 n
O4 Ir1 O9 91.3(11) -2_576 -2_576 n
O6 Ir1 O7 88.7(12) 2_656 -1_667 n
O6 Ir1 O9 87.3(11) 2_656 -2_576 n
O7 Ir1 O9 88.4(12) -1_667 -2_576 n
Sr1 Ir2 Sr1 109.5(6) 1_554 -2_564 n
Sr1 Ir2 Sr2 71.7(6) 1_554 1_555 n
Sr1 Ir2 Sr2 175.5(5) 1_554 -2_566 n
Sr1 Ir2 Sr3 73.4(6) 1_554 -1_665 n
Sr1 Ir2 O1 64.2(8) 1_554 -2_575 n
Sr1 Ir2 O5 131.6(9) 1_554 -2_575 n
Sr1 Ir2 O6 46.8(7) 1_554 2_645 n
Sr1 Ir2 O7 53.0(8) 1_554 -1_666 n
Sr1 Ir2 O8 126.0(10) 1_554 1_555 n
Sr1 Ir2 O9 119.2(9) 1_554 1_555 n
Sr1 Ir2 Sr2 176.1(6) -2_575 1_555 n
Sr1 Ir2 Sr2 71.7(5) -2_575 -2_566 n
Sr1 Ir2 Sr3 73.8(5) -2_575 -1_665 n
Sr1 Ir2 O1 128.2(8) -2_575 -2_575 n
Sr1 Ir2 O5 58.1(9) -2_575 -2_575 n
Sr1 Ir2 O6 127.7(9) -2_575 2_645 n
Sr1 Ir2 O7 58.0(7) -2_575 -1_666 n
Sr1 Ir2 O8 123.8(11) -2_575 1_555 n
Sr1 Ir2 O9 54.7(9) -2_575 1_555 n
Sr2 Ir2 Sr2 106.8(5) 1_555 -2_566 n
Sr2 Ir2 Sr3 110.1(6) 1_555 -1_665 n
Sr2 Ir2 O1 48.6(7) 1_555 -2_575 n
Sr2 Ir2 O5 118.2(8) 1_555 -2_575 n
Sr2 Ir2 O6 55.9(9) 1_555 2_645 n
Sr2 Ir2 O7 122.1(11) 1_555 -1_666 n
Sr2 Ir2 O8 55.8(8) 1_555 1_555 n
Sr2 Ir2 O9 128.3(10) 1_555 1_555 n
Sr2 Ir2 Sr3 111.1(6) -2_566 -1_665 n
Sr2 Ir2 O1 111.5(9) -2_566 -2_575 n
Sr2 Ir2 O5 45.0(8) -2_566 -2_575 n
Sr2 Ir2 O6 136.1(9) -2_566 2_645 n
Sr2 Ir2 O7 126.9(10) -2_566 -1_666 n
Sr2 Ir2 O8 53.7(9) -2_566 1_555 n
Sr2 Ir2 O9 65.2(10) -2_566 1_555 n
Sr3 Ir2 O1 136.5(9) -1_665 -2_575 n
Sr3 Ir2 O5 130.3(10) -1_665 -2_575 n
Sr3 Ir2 O6 55.8(8) -1_665 2_645 n
Sr3 Ir2 O7 72.0(8) -1_665 -1_666 n
Sr3 Ir2 O8 111.7(9) -1_665 1_555 n
Sr3 Ir2 O9 46.2(10) -1_665 1_555 n
O1 Ir2 O5 87.2(11) -2_575 -2_575 n
O1 Ir2 O6 87.1(10) -2_575 2_645 n
O1 Ir2 O7 88.9(10) -2_575 -1_666 n
O1 Ir2 O8 87.4(10) -2_575 1_555 n
O1 Ir2 O9 175.4(14) -2_575 1_555 n
O5 Ir2 O6 173.8(14) -2_575 2_645 n
O5 Ir2 O7 90.9(11) -2_575 -1_666 n
O5 Ir2 O8 87.7(12) -2_575 1_555 n
O5 Ir2 O9 92.3(11) -2_575 1_555 n
O6 Ir2 O7 91.2(12) 2_645 -1_666 n
O6 Ir2 O8 89.9(12) 2_645 1_555 n
O6 Ir2 O9 93.3(12) 2_645 1_555 n
O7 Ir2 O8 176.1(13) -1_666 1_555 n
O7 Ir2 O9 95.8(12) -1_666 1_555 n
O8 Ir2 O9 87.9(11) 1_555 1_555 n
Sr2 O1 Sr2 104.7(9) -1_666 -2_576 n
Sr2 O1 Ca2 98.6(8) -1_666 1_565 n
Sr2 O1 Ir2 100.8(11) -1_666 -2_576 n
Sr2 O1 Ca2 91.3(11) -2_576 1_565 n
Sr2 O1 Ir2 94.0(10) -2_576 -2_576 n
Ca2 O1 Ir2 157.9(12) 1_565 -2_576 n
Sr1 O2 Sr3 105.7(9) 2_655 1_555 n
Sr1 O2 Ca1 97.9(9) 2_655 2_655 n
Sr1 O2 Ir1 106.5(9) 2_655 -1_676 n
Sr3 O2 Ca1 83.5(8) 1_555 2_655 n
Sr3 O2 Ir1 94.4(11) 1_555 -1_676 n
Ca1 O2 Ir1 155.1(11) 2_655 -1_676 n
Sr1 O3 Sr3 100.5(10) 1_555 -1_666 n
Sr1 O3 Sr3 162.5(11) 1_555 -2_476 n
Sr1 O3 Ca1 89.0(7) 1_555 1_555 n
Sr1 O3 Ir1 88.2(9) 1_555 1_555 n
Sr3 O3 Sr3 95.8(8) -1_666 -2_476 n
Sr3 O3 Ca1 93.2(11) -1_666 1_555 n
Sr3 O3 Ir1 107.3(11) -1_666 1_555 n
Sr3 O3 Ca1 83.8(7) -2_476 1_555 n
Sr3 O3 Ir1 93.0(11) -2_476 1_555 n
Ca1 O3 Ir1 159.4(14) 1_555 1_555 n
Sr3 O4 Sr3 99.1(8) 1_455 2_645 n
Sr3 O4 Sr3 92.8(9) 1_455 -1_665 n
Sr3 O4 Ca1 98.9(9) 1_455 2_545 n
Sr3 O4 Ir1 99.9(11) 1_455 -2_575 n
Sr3 O4 Sr3 166.1(10) 2_645 -1_665 n
Sr3 O4 Ca1 90.5(8) 2_645 2_545 n
Sr3 O4 Ir1 93.9(10) 2_645 -2_575 n
Sr3 O4 Ca1 80.6(7) -1_665 2_545 n
Sr3 O4 Ir1 91.0(10) -1_665 -2_575 n
Ca1 O4 Ir1 159.7(12) 2_545 -2_575 n
Sr1 O5 Sr2 96.4(9) 1_555 1_566 n
Sr1 O5 Sr2 163.2(10) 1_555 -1_666 n
Sr1 O5 Ca2 85.5(9) 1_555 2_656 n
Sr1 O5 Ir2 86.4(10) 1_555 -2_576 n
Sr2 O5 Sr2 97.2(9) 1_566 -1_666 n
Sr2 O5 Ca2 96.8(11) 1_566 2_656 n
Sr2 O5 Ir2 103.0(12) 1_566 -2_576 n
Sr2 O5 Ca2 83.2(7) -1_666 2_656 n
Sr2 O5 Ir2 99.9(12) -1_666 -2_576 n
Ca2 O5 Ir2 159.3(11) 2_656 -2_576 n
Sr1 O6 Sr2 96.8(10) 2_656 2_655 n
Sr1 O6 Sr3 99.3(10) 2_656 -2_576 n
Sr1 O6 Ir1 105.4(11) 2_656 2_646 n
Sr1 O6 Ir2 99.2(12) 2_656 2_655 n
Sr2 O6 Sr3 163.9(11) 2_655 -2_576 n
Sr2 O6 Ir1 89.5(11) 2_655 2_646 n
Sr2 O6 Ir2 88.9(9) 2_655 2_655 n
Sr3 O6 Ir1 85.1(10) -2_576 2_646 n
Sr3 O6 Ir2 89.7(11) -2_576 2_655 n
Ir1 O6 Ir2 155.4(13) 2_646 2_655 n
Sr1 O7 Sr1 163.4(12) 2_646 -1_667 n
Sr1 O7 Sr2 99.1(11) 2_646 -1_656 n
Sr1 O7 Ir1 90.1(11) 2_646 -1_667 n
Sr1 O7 Ir2 83.7(10) 2_646 -1_666 n
Sr1 O7 Sr2 97.5(10) -1_667 -1_656 n
Sr1 O7 Ir1 86.8(10) -1_667 -1_667 n
Sr1 O7 Ir2 91.2(10) -1_667 -1_666 n
Sr2 O7 Ir1 100.7(12) -1_656 -1_667 n
Sr2 O7 Ir2 108.1(11) -1_656 -1_666 n
Ir1 O7 Ir2 151.1(13) -1_667 -1_666 n
Sr1 O8 Sr2 99.7(12) -2_565 1_555 n
Sr1 O8 Sr2 100.2(11) -2_565 -2_566 n
Sr1 O8 Ca2 96.1(9) -2_565 1_555 n
Sr1 O8 Ir2 108.4(10) -2_565 1_555 n
Sr2 O8 Sr2 158.9(11) 1_555 -2_566 n
Sr2 O8 Ca2 88.5(8) 1_555 1_555 n
Sr2 O8 Ir2 88.7(10) 1_555 1_555 n
Sr2 O8 Ca2 82.5(9) -2_566 1_555 n
Sr2 O8 Ir2 91.7(11) -2_566 1_555 n
Ca2 O8 Ir2 155.5(13) 1_555 1_555 n
Sr1 O9 Sr3 101.7(10) -2_575 -1_665 n
Sr1 O9 Ir1 87.8(10) -2_575 -2_575 n
Sr1 O9 Ir2 89.4(11) -2_575 1_555 n
Sr3 O9 Ir1 97.4(10) -1_665 -2_575 n
Sr3 O9 Ir2 101.2(12) -1_665 1_555 n
Ir1 O9 Ir2 161.4(15) -2_575 1_555 n

loop_
_geom_bond_atom_site_label_1
_geom_bond_atom_site_label_2
_geom_bond_distance
_geom_bond_site_symmetry_2
_geom_bond_publ_flag
Sr1 Sr2 4.044(25) 1_556 n
Sr1 Sr2 3.975(21) 1_566 n
Sr1 Sr2 4.035(33) -2_555 n
Sr1 Sr3 4.152(20) 2_645 n
Sr1 Sr3 4.059(25) 2_655 n
Sr1 Sr3 4.159(32) -1_666 n
Sr1 Ca1 3.572(23) 1_555 n
Sr1 Ca2 3.452(24) 2_656 n
Sr1 Ir1 3.731(21) 1_545 n
Sr1 Ir1 3.362(24) 1_555 n
Sr1 Ir1 3.469(29) -2_564 n
Sr1 Ir2 3.479(26) 1_556 n
Sr1 Ir2 3.602(21) -2_555 n
Sr1 Ir2 3.274(21) -2_565 n
Sr1 O1 3.182(30) -2_565 n
Sr1 O2 2.461(28) 2_645 n
Sr1 O3 2.842(31) 1_555 n
Sr1 O4 3.385(26) -2_555 n
Sr1 O5 2.785(28) 1_555 n
Sr1 O6 2.569(27) 2_646 n
Sr1 O6 3.356(27) -1_666 n
Sr1 O7 2.794(25) 2_656 n
Sr1 O7 2.779(26) -1_667 n
Sr1 O8 2.44(4) -2_555 n
Sr1 O9 3.094(27) -2_555 n
Sr1 O9 2.673(28) -2_565 n
Sr2 Sr1 3.975(21) 1_544 n
Sr2 Sr1 4.044(25) 1_554 n
Sr2 Sr1 4.035(33) -2_554 n
Sr2 Sr2 4.068(25) 2_645 n
Sr2 Sr2 4.068(25) 2_655 n
Sr2 Sr2 3.97(5) -1_655 n
Sr2 Ca2 3.539(23) 1_555 n
Sr2 Ca2 3.603(22) 2_645 n
Sr2 Ca2 3.346(19) 2_655 n
Sr2 Ir1 3.519(19) 1_544 n
Sr2 Ir2 3.685(27) 1_545 n
Sr2 Ir2 3.422(29) 1_555 n
Sr2 Ir2 3.596(23) 2_645 n
Sr2 Ir2 3.502(33) -2_554 n
Sr2 O1 2.566(24) -1_666 n
Sr2 O1 3.184(24) -2_554 n
Sr2 O1 2.573(24) -2_564 n
Sr2 O5 2.54(4) 1_544 n
Sr2 O5 2.740(27) -1_666 n
Sr2 O5 3.343(32) -2_554 n
Sr2 O6 2.835(28) 2_645 n
Sr2 O7 2.502(32) -1_656 n
Sr2 O8 2.83(4) 1_555 n
Sr2 O8 3.405(27) 2_645 n
Sr2 O8 2.824(33) -2_554 n
Sr2 O9 3.211(32) -2_554 n
Sr3 Sr1 4.059(25) 2_645 n
Sr3 Sr1 4.152(20) 2_655 n
Sr3 Sr1 4.159(32) -1_666 n
Sr3 Sr3 3.965(28) 2_745 n
Sr3 Sr3 3.965(28) 2_755 n
Sr3 Sr3 3.96(5) -1_765 n
Sr3 Ca1 3.480(23) 1_655 n
Sr3 Ca1 3.586(22) 2_645 n
Sr3 Ca1 3.360(18) 2_655 n
Sr3 Ir1 3.544(35) 2_645 n
Sr3 Ir1 3.607(25) -1_666 n
Sr3 Ir1 3.423(28) -1_676 n
Sr3 Ir1 3.439(24) -2_664 n
Sr3 Ir2 3.483(19) -1_665 n
Sr3 O2 3.077(23) 1_545 n
Sr3 O2 2.745(23) 1_555 n
Sr3 O2 3.258(26) 2_745 n
Sr3 O3 3.306(30) 2_645 n
Sr3 O3 2.563(28) -1_666 n
Sr3 O3 2.778(25) -2_664 n
Sr3 O4 2.521(28) 1_655 n
Sr3 O4 2.687(30) 2_655 n
Sr3 O4 2.930(29) -1_665 n
Sr3 O6 2.882(30) -2_564 n
Sr3 O9 2.561(34) -1_665 n
Ca1 Sr1 3.572(23) 1_555 n
Ca1 Sr1 3.572(23) -1_566 n
Ca1 Sr3 3.480(23) 1_455 n
Ca1 Sr3 3.360(18) 2_645 n
Ca1 Sr3 3.586(22) 2_655 n
Ca1 Sr3 3.480(23) -1_666 n
Ca1 Sr3 3.586(22) -2_455 n
Ca1 Sr3 3.360(18) -2_465 n
Ca1 O2 2.272(19) 2_645 n
Ca1 O2 2.272(19) -2_465 n
Ca1 O3 2.215(23) 1_555 n
Ca1 O3 2.215(23) -1_566 n
Ca1 O4 2.191(22) 2_555 n
Ca1 O4 2.191(22) -2_555 n
Ca2 Sr1 3.452(24) 2_646 n
Ca2 Sr1 3.452(24) -2_554 n
Ca2 Sr2 3.539(23) 1_555 n
Ca2 Sr2 3.346(19) 2_645 n
Ca2 Sr2 3.603(22) 2_655 n
Ca2 Sr2 3.539(23) -1_656 n
Ca2 Sr2 3.603(22) -2_545 n
Ca2 Sr2 3.346(19) -2_555 n
Ca2 O1 2.082(22) 1_545 n
Ca2 O1 2.082(22) -1_666 n
Ca2 O5 2.270(26) 2_646 n
Ca2 O5 2.270(26) -2_554 n
Ca2 O8 2.201(20) 1_555 n
Ca2 O8 2.201(20) -1_656 n
Ir1 Sr1 3.362(24) 1_555 n
Ir1 Sr1 3.731(21) 1_565 n
Ir1 Sr1 3.469(29) -2_565 n
Ir1 Sr2 3.519(19) 1_566 n
Ir1 Sr3 3.544(35) 2_655 n
Ir1 Sr3 3.607(25) -1_666 n
Ir1 Sr3 3.423(28) -1_676 n
Ir1 Sr3 3.439(24) -2_465 n
Ir1 O2 1.844(22) -1_676 n
Ir1 O3 1.887(33) 1_555 n
Ir1 O4 1.945(26) -2_565 n
Ir1 O6 2.109(32) 2_656 n
Ir1 O7 2.052(25) -1_667 n
Ir1 O9 2.142(31) -2_565 n
Ir2 Sr1 3.479(26) 1_554 n
Ir2 Sr1 3.602(21) -2_554 n
Ir2 Sr1 3.274(21) -2_564 n
Ir2 Sr2 3.422(29) 1_555 n
Ir2 Sr2 3.685(27) 1_565 n
Ir2 Sr2 3.596(23) 2_655 n
Ir2 Sr2 3.502(33) -2_555 n
Ir2 Sr3 3.483(19) -1_665 n
Ir2 O1 2.083(24) -2_564 n
Ir2 O5 1.904(32) -2_564 n
Ir2 O6 1.971(33) 2_645 n
Ir2 O7 2.038(31) -1_666 n
Ir2 O8 1.991(27) 1_555 n
Ir2 O9 1.918(25) 1_555 n
O1 Sr1 3.182(30) -2_564 n
O1 Sr2 2.566(24) -1_666 n
O1 Sr2 3.184(24) -2_555 n
O1 Sr2 2.573(24) -2_565 n
O1 Ca2 2.082(22) 1_565 n
O1 Ir2 2.083(24) -2_565 n
O2 Sr1 2.461(28) 2_655 n
O2 Sr3 2.745(23) 1_555 n
O2 Sr3 3.077(23) 1_565 n
O2 Sr3 3.258(26) 2_755 n
O2 Ca1 2.272(19) 2_655 n
O2 Ir1 1.844(22) -1_676 n
O3 Sr1 2.842(31) 1_555 n
O3 Sr3 3.306(30) 2_655 n
O3 Sr3 2.563(28) -1_666 n
O3 Sr3 2.778(25) -2_465 n
O3 Ca1 2.215(23) 1_555 n
O3 Ir1 1.887(33) 1_555 n
O4 Sr1 3.385(26) -2_554 n
O4 Sr3 2.521(28) 1_455 n
O4 Sr3 2.687(30) 2_645 n
O4 Sr3 2.930(29) -1_665 n
O4 Ca1 2.191(22) 2_545 n
O4 Ir1 1.945(26) -2_564 n
O5 Sr1 2.785(28) 1_555 n
O5 Sr2 2.54(4) 1_566 n
O5 Sr2 2.740(27) -1_666 n
O5 Sr2 3.343(32) -2_555 n
O5 Ca2 2.270(26) 2_656 n
O5 Ir2 1.904(32) -2_565 n
O6 Sr1 2.569(27) 2_656 n
O6 Sr1 3.356(27) -1_666 n
O6 Sr2 2.835(28) 2_655 n
O6 Sr3 2.882(30) -2_565 n
O6 Ir1 2.109(32) 2_646 n
O6 Ir2 1.971(33) 2_655 n
O7 Sr1 2.794(25) 2_646 n
O7 Sr1 2.779(26) -1_667 n
O7 Sr2 2.502(32) -1_656 n
O7 Ir1 2.052(25) -1_667 n
O7 Ir2 2.038(31) -1_666 n
O8 Sr1 2.44(4) -2_554 n
O8 Sr2 2.83(4) 1_555 n
O8 Sr2 3.405(27) 2_655 n
O8 Sr2 2.824(33) -2_555 n
O8 Ca2 2.201(20) 1_555 n
O8 Ir2 1.991(27) 1_555 n
O9 Sr1 3.094(27) -2_554 n
O9 Sr1 2.673(28) -2_564 n
O9 Sr2 3.211(32) -2_555 n
O9 Sr3 2.561(34) -1_665 n
O9 Ir1 2.142(31) -2_564 n
O9 Ir2 1.918(25) 1_555 n
